data_1513050
loop_
_publ_author_name
'Ivanova, Bojidarka'
'Spiteller, Michael'

_publ_section_title
;
 Salts of aromatic amines: Crystal structures, spectroscopic and
 non-linear optical properties
;
_journal_name_full 'Spectrochimica Acta Part A'
_journal_page_first 849
_journal_paper_doi 10.1016/j.saa.2010.08.017
_journal_volume 77
_journal_year 2010
_chemical_formula_moiety 'C8 H12 N O, I'
_chemical_formula_sum 'C8 H12 I N O'
_chemical_formula_weight 265.09
_space_group_IT_number 19
_symmetry_cell_setting orthorhombic
_symmetry_space_group_name_Hall 'P 2ac 2ab'
_symmetry_space_group_name_H-M 'P 21 21 21'
_atom_sites_solution_hydrogens geom
_atom_sites_solution_primary direct
_atom_sites_solution_secondary difmap
_audit_creation_method SHELXL-97
_cell_angle_alpha 90.00
_cell_angle_beta 90.00
_cell_angle_gamma 90.00
_cell_formula_units_Z 4
_cell_length_a 5.1598(7)
_cell_length_b 9.1407(12)
_cell_length_c 20.190(3)
_cell_measurement_temperature 300(2)
_cell_volume 952.2(2)
_computing_cell_refinement 'Bruker SAINT'
_computing_data_collection 'Bruker GIS'
_computing_data_reduction 'Bruker SAINT'
_computing_molecular_graphics 'Bruker APEX2'
_computing_structure_refinement 'SHELXL-97 (Sheldrick, 2008)'
_computing_structure_solution 'SHELXS-97 (Sheldrick, 2008)'
_diffrn_ambient_temperature 300(2)
_diffrn_measured_fraction_theta_full 0.999
_diffrn_measured_fraction_theta_max 0.999
_diffrn_measurement_device_type 'Bruker SMART X2S'
_diffrn_measurement_method '\w scans'
_diffrn_radiation_monochromator 'doubly curved silicon crystal'
_diffrn_radiation_source 'micro-focus sealed tube'
_diffrn_radiation_type MoK\a
_diffrn_radiation_wavelength 0.71073
_diffrn_reflns_av_R_equivalents 0.0313
_diffrn_reflns_av_sigmaI/netI 0.0214
_diffrn_reflns_limit_h_max 6
_diffrn_reflns_limit_h_min -6
_diffrn_reflns_limit_k_max 10
_diffrn_reflns_limit_k_min -10
_diffrn_reflns_limit_l_max 24
_diffrn_reflns_limit_l_min -24
_diffrn_reflns_number 9077
_diffrn_reflns_theta_full 25.07
_diffrn_reflns_theta_max 25.07
_diffrn_reflns_theta_min 2.45
_exptl_absorpt_coefficient_mu 3.311
_exptl_absorpt_correction_T_max 0.6195
_exptl_absorpt_correction_T_min 0.4575
_exptl_absorpt_correction_type multi-scan
_exptl_crystal_colour colorless
_exptl_crystal_density_diffrn 1.849
_exptl_crystal_density_method 'not measured'
_exptl_crystal_description plate
_exptl_crystal_F_000 512
_exptl_crystal_size_max 0.28
_exptl_crystal_size_mid 0.20
_exptl_crystal_size_min 0.16
_refine_diff_density_max 0.218
_refine_diff_density_min -0.708
_refine_diff_density_rms 0.107
_refine_ls_abs_structure_details 'Flack H D (1983), Acta Cryst. A39, 876-881'
_refine_ls_abs_structure_Flack -0.02(3)
_refine_ls_extinction_method none
_refine_ls_goodness_of_fit_ref 0.797
_refine_ls_hydrogen_treatment constr
_refine_ls_matrix_type full
_refine_ls_number_parameters 102
_refine_ls_number_reflns 1691
_refine_ls_number_restraints 0
_refine_ls_restrained_S_all 0.797
_refine_ls_R_factor_all 0.0214
_refine_ls_R_factor_gt 0.0197
_refine_ls_shift/su_max 0.001
_refine_ls_shift/su_mean 0.000
_refine_ls_structure_factor_coef Fsqd
_refine_ls_weighting_details 'calc w=1/[\s^2^(Fo^2^)+(0.0348P)^2^+0.8101P] where P=(Fo^2^+2Fc^2^)/3'
_refine_ls_weighting_scheme calc
_refine_ls_wR_factor_gt 0.0480
_refine_ls_wR_factor_ref 0.0490
_reflns_number_gt 1616
_reflns_number_total 1691
_reflns_threshold_expression >2sigma(I)
_cod_data_source_file Struct-60.cif
_cod_data_source_block bi60
_cod_depositor_comments
;
The following automatic conversions were performed:

'_symmetry_cell_setting' tag value 'Orthrhombic' was replaced with
'orthorhombic' value as specified in the replacement file
'/home/robertas/cod-tools/perl-scripts/inputs/replacement_values.lst'.

Automatic conversion script
Id: cif_fix_values 3143 2015-03-26 13:38:13Z robertas 
;
_cod_original_sg_symbol_H-M 'P21 21 21'
_cod_database_code 1513050

loop_
_symmetry_equiv_pos_as_xyz
'x, y, z'
'x+1/2, -y+1/2, -z'
'-x, y+1/2, -z+1/2'
'-x+1/2, -y, z+1/2'

loop_
_atom_site_label
_atom_site_type_symbol
_atom_site_fract_x
_atom_site_fract_y
_atom_site_fract_z
_atom_site_U_iso_or_equiv
_atom_site_adp_type
_atom_site_occupancy
_atom_site_symmetry_multiplicity
_atom_site_calc_flag
_atom_site_refinement_flags
I1 I -0.51477(4) 0.23872(2) 0.209262(10) 0.04170(9) Uani 1 1 d .
O1 O -0.0532(5) 0.4518(3) 0.34282(10) 0.0464(7) Uani 1 1 d .
H1 H -0.1765 0.5084 0.3420 0.070 Uiso 1 1 calc R
C7 C 0.0051(8) 0.5686(3) 0.44932(14) 0.0380(7) Uani 1 1 d .
H2 H -0.1397 0.6274 0.4427 0.046 Uiso 1 1 calc R
C1 C 0.0826(7) 0.4702(4) 0.40115(15) 0.0341(8) Uani 1 1 d .
C2 C 0.2988(7) 0.3852(4) 0.41074(16) 0.0373(8) Uani 1 1 d .
H3 H 0.3529 0.3208 0.3779 0.045 Uiso 1 1 calc R
C3 C 0.4363(6) 0.3955(4) 0.46951(15) 0.0357(7) Uani 1 1 d .
H4 H 0.5812 0.3366 0.4759 0.043 Uiso 1 1 calc R
C4 C 0.3620(6) 0.4922(4) 0.51913(16) 0.0346(7) Uani 1 1 d .
C5 C 0.5078(9) 0.5037(4) 0.58387(14) 0.0430(8) Uani 1 1 d .
H5 H 0.5318 0.6059 0.5952 0.052 Uiso 1 1 calc R
H6 H 0.6775 0.4594 0.5791 0.052 Uiso 1 1 calc R
C6 C 0.3604(7) 0.4275(4) 0.63894(14) 0.0348(8) Uani 1 1 d .
H7 H 0.1803 0.4578 0.6376 0.042 Uiso 1 1 calc R
H8 H 0.3661 0.3226 0.6317 0.042 Uiso 1 1 calc R
N1 N 0.4697(6) 0.4612(3) 0.70566(11) 0.0426(6) Uani 1 1 d .
H9 H 0.6331 0.4304 0.7077 0.064 Uiso 1 1 calc R
H10 H 0.3765 0.4160 0.7366 0.064 Uiso 1 1 calc R
H11 H 0.4646 0.5574 0.7125 0.064 Uiso 1 1 calc R
C8 C 0.1459(7) 0.5787(4) 0.50760(16) 0.0384(8) Uani 1 1 d .
H12 H 0.0941 0.6452 0.5398 0.046 Uiso 1 1 calc R

loop_
_atom_site_aniso_label
_atom_site_aniso_U_11
_atom_site_aniso_U_22
_atom_site_aniso_U_33
_atom_site_aniso_U_23
_atom_site_aniso_U_13
_atom_site_aniso_U_12
I1 0.03893(13) 0.04117(13) 0.04501(14) 0.00269(9) -0.00227(10) 0.00278(12)
O1 0.0464(17) 0.0629(16) 0.0299(11) 0.0017(10) -0.0086(12) 0.0056(14)
C7 0.0374(18) 0.0375(15) 0.0392(16) 0.0057(13) -0.003(2) 0.000(2)
C1 0.035(2) 0.0395(18) 0.0279(16) 0.0060(13) -0.0003(14) -0.0056(14)
C2 0.0386(19) 0.0419(19) 0.0315(18) -0.0048(15) 0.0032(15) 0.0017(16)
C3 0.0295(17) 0.0420(17) 0.0358(16) 0.0036(13) 0.0003(14) 0.0025(14)
C4 0.0328(18) 0.0407(19) 0.0302(16) 0.0048(14) -0.0025(14) -0.0123(15)
C5 0.040(2) 0.0545(19) 0.0346(16) 0.0046(14) 0.000(2) -0.012(2)
C6 0.0369(19) 0.0397(19) 0.0279(18) -0.0006(14) -0.0031(15) -0.0010(15)
N1 0.0443(16) 0.0531(15) 0.0303(13) 0.0046(11) -0.0022(17) 0.0026(14)
C8 0.039(2) 0.038(2) 0.038(2) -0.0066(15) 0.0073(15) -0.0089(15)

loop_
_atom_type_symbol
_atom_type_description
_atom_type_scat_dispersion_real
_atom_type_scat_dispersion_imag
_atom_type_scat_source
C C 0.0033 0.0016 'International Tables Vol C Tables 4.2.6.8 and 6.1.1.4'
H H 0.0000 0.0000 'International Tables Vol C Tables 4.2.6.8 and 6.1.1.4'
N N 0.0061 0.0033 'International Tables Vol C Tables 4.2.6.8 and 6.1.1.4'
O O 0.0106 0.0060 'International Tables Vol C Tables 4.2.6.8 and 6.1.1.4'
I I -0.4742 1.8119 'International Tables Vol C Tables 4.2.6.8 and 6.1.1.4'

loop_
_geom_angle_atom_site_label_1
_geom_angle_atom_site_label_2
_geom_angle_atom_site_label_3
_geom_angle
C1 O1 H1 109.5
C1 C7 C8 119.2(4)
C1 C7 H2 120.4
C8 C7 H2 120.4
C2 C1 O1 117.6(3)
C2 C1 C7 120.2(3)
O1 C1 C7 122.1(3)
C1 C2 C3 119.9(3)
C1 C2 H3 120.1
C3 C2 H3 120.1
C2 C3 C4 121.3(3)
C2 C3 H4 119.4
C4 C3 H4 119.4
C8 C4 C3 117.6(3)
C8 C4 C5 120.4(3)
C3 C4 C5 122.0(3)
C4 C5 C6 110.6(3)
C4 C5 H5 109.5
C6 C5 H5 109.5
C4 C5 H6 109.5
C6 C5 H6 109.5
H5 C5 H6 108.1
N1 C6 C5 112.2(3)
N1 C6 H7 109.2
C5 C6 H7 109.2
N1 C6 H8 109.2
C5 C6 H8 109.2
H7 C6 H8 107.9
C6 N1 H9 109.5
C6 N1 H10 109.5
H9 N1 H10 109.5
C6 N1 H11 109.5
H9 N1 H11 109.5
H10 N1 H11 109.5
C7 C8 C4 121.7(3)
C7 C8 H12 119.1
C4 C8 H12 119.1

loop_
_geom_bond_atom_site_label_1
_geom_bond_atom_site_label_2
_geom_bond_distance
O1 C1 1.381(4)
O1 H1 0.8200
C7 C1 1.384(4)
C7 C8 1.386(4)
C7 H2 0.9300
C1 C2 1.373(5)
C2 C3 1.386(4)
C2 H3 0.9300
C3 C4 1.390(5)
C3 H4 0.9300
C4 C8 1.386(5)
C4 C5 1.512(4)
C5 C6 1.516(4)
C5 H5 0.9700
C5 H6 0.9700
C6 N1 1.493(4)
C6 H7 0.9700
C6 H8 0.9700
N1 H9 0.8900
N1 H10 0.8900
N1 H11 0.8900
C8 H12 0.9300
